data_2019884
loop_
_publ_author_name
'Louren\,co, Leandro M. O.'
'Almeida Paz, Filipe A.'
'Fernandes, Jos\'e A.'

_publ_section_title
;
 Crystal structures of the water and acetone monosolvates of
 bis[4&#x2032;-(pyridin-4-yl)-2,2&#x2032;:6&#x2032;,2&#x2032;&#x2032;-terpyridine]manganese(II)
 bis(hexafluoridophosphate)
;
_journal_coeditor_code HG5428
_journal_issue 4
_journal_name_full 'Acta Crystallographica Section E Crystallographic Communications'
_journal_page_first 330
_journal_paper_doi 10.1107/S2056989015003503
_journal_volume 71
_journal_year 2015
_chemical_formula_iupac '[Mn (C20 H14 N4)2] (P F6)2, H2 O'
_chemical_formula_moiety 'C40 H28 Mn N8, 2(F6 P), H2 O'
_chemical_formula_sum 'C40 H30 F12 Mn N8 O P2'
_chemical_formula_weight 983.60
_chemical_name_systematic
;
Bis[4'-(pyridin-4-yl)-2,2':6',2''-terpyridine]manganese(II)
bis(hexafluoridophosphate) monohydrate
;
_space_group_crystal_system monoclinic
_space_group_IT_number 14
_space_group_name_Hall '-P 2ybc'
_space_group_name_H-M_alt 'P 1 21/c 1'
_symmetry_space_group_name_Hall '-P 2ybc'
_symmetry_space_group_name_H-M 'P 1 21/c 1'
_atom_sites_solution_hydrogens geom
_audit_creation_method SHELXL-2014/7
_cell_angle_alpha 90
_cell_angle_beta 99.3892(17)
_cell_angle_gamma 90
_cell_formula_units_Z 4
_cell_length_a 16.2389(5)
_cell_length_b 15.3506(5)
_cell_length_c 16.5549(5)
_cell_measurement_reflns_used 4312
_cell_measurement_temperature 150(2)
_cell_measurement_theta_max 21.70
_cell_measurement_theta_min 2.33
_cell_volume 4071.5(2)
_computing_cell_refinement
;
SAINT (Bruker, 2007)
;
_computing_data_collection
;
APEX2 (Bruker, 2007)
;
_computing_data_reduction
;
SAINT (Bruker, 2007)
;
_computing_molecular_graphics
;
SHELXTL (Sheldrick, 2008)
;
_computing_publication_material
;
SHELXTL (Sheldrick, 2008)
;
_computing_structure_refinement
;
SHELXL2014 (Sheldrick, 2015)
;
_computing_structure_solution
;
SHELXS97 (Sheldrick, 2008)
;
_diffrn_ambient_temperature 150(2)
_diffrn_measured_fraction_theta_full 0.999
_diffrn_measured_fraction_theta_max 0.999
_diffrn_measurement_device_type 'Bruker APEXII CCD'
_diffrn_measurement_method '\w and \f scans'
_diffrn_radiation_type MoK\a
_diffrn_radiation_wavelength 0.71073
_diffrn_reflns_av_R_equivalents 0.0851
_diffrn_reflns_limit_h_max 19
_diffrn_reflns_limit_h_min -19
_diffrn_reflns_limit_k_max 17
_diffrn_reflns_limit_k_min -18
_diffrn_reflns_limit_l_max 17
_diffrn_reflns_limit_l_min -19
_diffrn_reflns_number 44958
_diffrn_reflns_theta_full 25.242
_diffrn_reflns_theta_max 25.350
_diffrn_reflns_theta_min 2.654
_exptl_absorpt_coefficient_mu 0.504
_exptl_absorpt_correction_T_max 0.960
_exptl_absorpt_correction_T_min 0.953
_exptl_absorpt_correction_type multi-scan
_exptl_absorpt_process_details
;
(SADABS; Bruker, 2007)
;
_exptl_crystal_colour Yellow
_exptl_crystal_density_diffrn 1.605
_exptl_crystal_description Block
_exptl_crystal_F_000 1988
_exptl_crystal_size_max 0.120
_exptl_crystal_size_mid 0.080
_exptl_crystal_size_min 0.080
_refine_diff_density_max 0.976
_refine_diff_density_min -1.034
_refine_ls_extinction_method none
_refine_ls_goodness_of_fit_ref 1.067
_refine_ls_hydrogen_treatment constr
_refine_ls_matrix_type full
_refine_ls_number_parameters 608
_refine_ls_number_reflns 7445
_refine_ls_number_restraints 78
_refine_ls_restrained_S_all 1.087
_refine_ls_R_factor_all 0.1174
_refine_ls_R_factor_gt 0.0885
_refine_ls_shift/su_max 0.000
_refine_ls_shift/su_mean 0.000
_refine_ls_structure_factor_coef Fsqd
_refine_ls_weighting_details 'w=1/[\s^2^(Fo^2^)+(0.1065P)^2^+15.4857P] where P=(Fo^2^+2Fc^2^)/3'
_refine_ls_weighting_scheme calc
_refine_ls_wR_factor_gt 0.2176
_refine_ls_wR_factor_ref 0.2444
_reflns_number_gt 5275
_reflns_number_total 7445
_reflns_threshold_expression I>2\s(I)
_cod_data_source_file hg5428sup1.cif
_cod_data_source_block 1
_cod_database_code 2019884
_cod_database_fobs_code 2019884
_shelx_space_group_comment
;
The symmetry employed for this shelxl refinement is uniquely defined
by the following loop, which should always be used as a source of
symmetry information in preference to the above space-group names.
They are only intended as comments.
;
_shelx_estimated_absorpt_t_min 0.942
_shelx_estimated_absorpt_t_max 0.961

loop_
_space_group_symop_operation_xyz
'x, y, z'
'-x, y+1/2, -z+1/2'
'-x, -y, -z'
'x, -y-1/2, z-1/2'

loop_
_atom_site_type_symbol
_atom_site_label
_atom_site_fract_x
_atom_site_fract_y
_atom_site_fract_z
_atom_site_U_iso_or_equiv
_atom_site_adp_type
_atom_site_calc_flag
_atom_site_occupancy
_atom_site_disorder_assembly
_atom_site_disorder_group
Mn Mn1 0.23762(5) 0.32425(5) 0.12734(5) 0.0275(2) Uani d 1 . .
C C1 0.2558(3) 0.3471(4) 0.3199(3) 0.0346(13) Uani d 1 . .
H H1 0.1969 0.3397 0.3092 0.042 Uiso calc 1 . .
C C2 0.2943(4) 0.3585(4) 0.3993(3) 0.0416(15) Uani d 1 . .
H H2 0.2625 0.3604 0.4426 0.050 Uiso calc 1 . .
C C3 0.3804(4) 0.3672(4) 0.4151(3) 0.0427(15) Uani d 1 . .
H H3 0.4087 0.3741 0.4697 0.051 Uiso calc 1 . .
C C4 0.4244(3) 0.3657(4) 0.3509(3) 0.0370(13) Uani d 1 . .
H H4 0.4835 0.3715 0.3608 0.044 Uiso calc 1 . .
C C5 0.3820(3) 0.3557(3) 0.2717(3) 0.0249(11) Uani d 1 . .
C C6 0.4226(3) 0.3574(3) 0.1976(3) 0.0238(10) Uani d 1 . .
C C7 0.5077(3) 0.3676(3) 0.1992(3) 0.0290(11) Uani d 1 . .
H H7 0.5443 0.3718 0.2501 0.035 Uiso calc 1 . .
C C8 0.5394(3) 0.3716(3) 0.1263(3) 0.0283(11) Uani d 1 . .
C C9 0.4837(3) 0.3648(3) 0.0532(3) 0.0281(11) Uani d 1 . .
H H9 0.5033 0.3662 0.0022 0.034 Uiso calc 1 . .
C C10 0.3995(3) 0.3559(3) 0.0556(3) 0.0259(11) Uani d 1 . .
C C11 0.3337(3) 0.3549(4) -0.0184(3) 0.0300(12) Uani d 1 . .
C C12 0.3511(3) 0.3682(4) -0.0969(3) 0.0376(14) Uani d 1 . .
H H12 0.4070 0.3751 -0.1059 0.045 Uiso calc 1 . .
C C13 0.2859(4) 0.3713(4) -0.1616(4) 0.0439(15) Uani d 1 . .
H H13 0.2965 0.3822 -0.2154 0.053 Uiso calc 1 . .
C C14 0.2048(4) 0.3586(4) -0.1479(3) 0.0408(14) Uani d 1 . .
H H14 0.1592 0.3599 -0.1918 0.049 Uiso calc 1 . .
C C15 0.1922(3) 0.3440(4) -0.0678(3) 0.0359(13) Uani d 1 . .
H H15 0.1370 0.3346 -0.0577 0.043 Uiso calc 1 . .
C C16 0.7731(4) 0.3864(5) 0.1888(4) 0.0526(18) Uani d 1 . .
H H16 0.8130 0.3756 0.2364 0.063 Uiso calc 1 . .
C C17 0.6904(4) 0.3686(5) 0.1921(4) 0.0511(18) Uani d 1 . .
H H17 0.6751 0.3452 0.2406 0.061 Uiso calc 1 . .
C C18 0.6299(3) 0.3849(4) 0.1250(3) 0.0313(12) Uani d 1 . .
C C19 0.6575(4) 0.4209(5) 0.0581(4) 0.0488(16) Uani d 1 . .
H H19 0.6187 0.4355 0.0106 0.059 Uiso calc 1 . .
C C20 0.7424(4) 0.4359(5) 0.0600(4) 0.0577(19) Uani d 1 . .
H H20 0.7598 0.4609 0.0131 0.069 Uiso calc 1 . .
N N1 0.2981(3) 0.3460(3) 0.2567(3) 0.0279(9) Uani d 1 . .
N N2 0.3699(3) 0.3521(3) 0.1267(3) 0.0267(9) Uani d 1 . .
N N3 0.2550(3) 0.3426(3) -0.0048(3) 0.0290(10) Uani d 1 . .
N N4 0.8001(3) 0.4173(4) 0.1237(3) 0.0484(14) Uani d 1 . .
C C21 0.3152(3) 0.1327(4) 0.1204(8) 0.0301(13) Uani d 0.85 A 1
H H21 0.3661 0.1641 0.1243 0.036 Uiso calc 0.85 A 1
C C22 0.3177(4) 0.0437(4) 0.1137(8) 0.0398(16) Uani d 0.85 A 1
H H22 0.3689 0.0141 0.1125 0.048 Uiso calc 0.85 A 1
C C23 0.2438(4) -0.0015(5) 0.1086(8) 0.0507(19) Uani d 0.85 A 1
H H23 0.2433 -0.0632 0.1038 0.061 Uiso calc 0.85 A 1
C C24 0.1706(4) 0.0433(4) 0.1104(8) 0.0450(17) Uani d 0.85 A 1
H H24 0.1194 0.0126 0.1073 0.054 Uiso calc 0.85 A 1
C C25 0.1721(3) 0.1329(4) 0.1167(6) 0.0295(13) Uani d 0.85 A 1
C C26 0.0960(3) 0.1864(4) 0.1156(6) 0.0311(14) Uani d 0.85 A 1
C C27 0.0159(4) 0.1533(4) 0.1074(4) 0.0333(17) Uani d 0.85 A 1
H H27 0.0070 0.0921 0.1069 0.040 Uiso calc 0.85 A 1
C C29 -0.0365(3) 0.2992(5) 0.1051(4) 0.0332(18) Uani d 0.85 A 1
H H29 -0.0815 0.3393 0.1004 0.040 Uiso calc 0.85 A 1
C C30 0.0456(3) 0.3287(4) 0.1172(6) 0.0295(14) Uani d 0.85 A 1
C C31 0.0684(3) 0.4218(4) 0.1253(7) 0.0288(13) Uani d 0.85 A 1
C C32 0.0107(4) 0.4877(4) 0.1306(8) 0.037(2) Uani d 0.85 A 1
H H32 -0.0469 0.4745 0.1274 0.045 Uiso calc 0.85 A 1
C C33 0.0385(4) 0.5721(5) 0.1407(4) 0.039(2) Uani d 0.85 A 1
H H33 0.0001 0.6181 0.1442 0.047 Uiso calc 0.85 A 1
C C34 0.1223(4) 0.5897(4) 0.1456(10) 0.039(2) Uani d 0.85 A 1
H H34 0.1424 0.6478 0.1524 0.047 Uiso calc 0.85 A 1
C C35 0.1759(4) 0.5220(4) 0.1405(15) 0.0365(15) Uani d 0.85 A 1
H H35 0.2337 0.5344 0.1440 0.044 Uiso calc 0.85 A 1
N N5 0.2449(3) 0.1775(3) 0.1218(7) 0.0268(10) Uani d 0.85 A 1
N N6 0.1094(3) 0.2730(3) 0.1208(6) 0.0267(10) Uani d 0.85 A 1
N N7 0.1508(3) 0.4387(3) 0.1308(9) 0.0282(16) Uani d 0.85 A 1
C C28 -0.0515(4) 0.2103(5) 0.0998(4) 0.0295(15) Uani d 0.85 A 1
C C36 -0.2505(6) 0.0891(6) 0.1153(6) 0.055(2) Uani d 0.85 A 1
H H36 -0.2682 0.0424 0.1460 0.066 Uiso calc 0.85 A 1
C C37 -0.1654(4) 0.1106(5) 0.1289(5) 0.0437(17) Uani d 0.85 A 1
H H37 -0.1266 0.0786 0.1667 0.052 Uiso calc 0.85 A 1
C C38 -0.1400(4) 0.1792(5) 0.0859(4) 0.0362(15) Uani d 0.85 A 1
C C39 -0.1991(4) 0.2225(5) 0.0295(5) 0.0427(17) Uani d 0.85 A 1
H H39 -0.1833 0.2700 -0.0015 0.051 Uiso calc 0.85 A 1
C C40 -0.2812(4) 0.1948(5) 0.0196(5) 0.0455(18) Uani d 0.85 A 1
H H40 -0.3209 0.2237 -0.0200 0.055 Uiso calc 0.85 A 1
N N8 -0.3080(4) 0.1298(4) 0.0623(4) 0.0504(16) Uani d 0.85 A 1
C C121 0.3340(10) 0.1304(9) 0.125(5) 0.0301(13) Uani d 0.15 A 2
H H121 0.3835 0.1642 0.1291 0.036 Uiso calc 0.15 A 2
C C122 0.3405(11) 0.0416(10) 0.119(5) 0.0398(16) Uani d 0.15 A 2
H H122 0.3932 0.0143 0.1208 0.048 Uiso calc 0.15 A 2
C C123 0.2683(11) -0.0068(9) 0.112(5) 0.0507(19) Uani d 0.15 A 2
H H123 0.2702 -0.0682 0.1053 0.061 Uiso calc 0.15 A 2
C C124 0.1933(11) 0.0343(8) 0.114(5) 0.0450(17) Uani d 0.15 A 2
H H124 0.1435 0.0012 0.1113 0.054 Uiso calc 0.15 A 2
C C125 0.1911(8) 0.1238(7) 0.122(3) 0.0295(13) Uani d 0.15 A 2
C C126 0.1131(8) 0.1734(6) 0.123(3) 0.0311(14) Uani d 0.15 A 2
C C127 0.0362(10) 0.1360(7) 0.126(3) 0.0333(17) Uani d 0.15 A 2
H H127 0.0326 0.0743 0.1275 0.040 Uiso calc 0.15 A 2
C C129 -0.0227(9) 0.2790(9) 0.126(3) 0.0332(18) Uani d 0.15 A 2
H H129 -0.0685 0.3174 0.1266 0.040 Uiso calc 0.15 A 2
C C130 0.0565(7) 0.3130(7) 0.125(3) 0.0295(14) Uani d 0.15 A 2
C C131 0.0750(7) 0.4073(7) 0.130(4) 0.0288(13) Uani d 0.15 A 2
C C132 0.0134(8) 0.4711(7) 0.119(5) 0.037(2) Uani d 0.15 A 2
H H132 -0.0439 0.4556 0.1131 0.045 Uiso calc 0.15 A 2
C C133 0.0370(10) 0.5570(8) 0.119(3) 0.039(2) Uani d 0.15 A 2
H H133 -0.0041 0.6015 0.1084 0.047 Uiso calc 0.15 A 2
C C134 0.1204(10) 0.5783(7) 0.133(7) 0.039(2) Uani d 0.15 A 2
H H134 0.1376 0.6375 0.1362 0.047 Uiso calc 0.15 A 2
C C135 0.1779(9) 0.5125(8) 0.143(9) 0.0365(15) Uani d 0.15 A 2
H H135 0.2355 0.5274 0.1528 0.044 Uiso calc 0.15 A 2
N N105 0.2616(8) 0.1719(7) 0.125(4) 0.0268(10) Uani d 0.15 A 2
N N106 0.1221(7) 0.2607(6) 0.124(3) 0.0267(10) Uani d 0.15 A 2
N N107 0.1569(7) 0.4278(7) 0.139(6) 0.0282(16) Uani d 0.15 A 2
C C128 -0.036(3) 0.185(3) 0.127(3) 0.029(3) Uiso d 0.15 A 2
C C136 -0.2565(12) 0.1536(15) 0.1642(14) 0.029(3) Uiso d 0.15 A 2
H H136 -0.2954 0.1803 0.1935 0.035 Uiso calc 0.15 A 2
C C137 -0.1765(13) 0.1876(13) 0.1695(14) 0.029(3) Uiso d 0.15 A 2
H H137 -0.1607 0.2374 0.2023 0.035 Uiso calc 0.15 A 2
C C138 -0.1195(10) 0.1486(15) 0.1266(15) 0.029(3) Uiso d 0.15 A 2
C C139 -0.1425(12) 0.0756(14) 0.0785(14) 0.029(3) Uiso d 0.15 A 2
H H139 -0.1036 0.0490 0.0492 0.035 Uiso calc 0.15 A 2
C C140 -0.2226(13) 0.0417(13) 0.0732(14) 0.029(3) Uiso d 0.15 A 2
H H140 -0.2384 -0.0082 0.0403 0.035 Uiso calc 0.15 A 2
N N108 -0.2796(11) 0.0807(16) 0.1160(16) 0.039(13) Uiso d 0.15 A 2
P P1A 0.42327(11) 0.62842(12) 0.19001(12) 0.0535(5) Uani d 0.6667 B 3
F F1A 0.3907(5) 0.5541(6) 0.2411(5) 0.0670(5) Uiso d 0.6667 B 3
F F2A 0.3333(4) 0.6356(5) 0.1268(4) 0.0670(5) Uiso d 0.6667 B 3
F F3A 0.4501(4) 0.7046(4) 0.1273(4) 0.0670(5) Uiso d 0.6667 B 3
F F4A 0.5117(4) 0.6332(5) 0.2411(4) 0.0670(5) Uiso d 0.6667 B 3
F F5A 0.4558(4) 0.5636(5) 0.1279(5) 0.0670(5) Uiso d 0.6667 B 3
F F6A 0.3903(4) 0.7023(5) 0.2432(4) 0.0670(5) Uiso d 0.6667 B 3
P P1B 0.42327(11) 0.62842(12) 0.19001(12) 0.0535(5) Uani d 0.3333 C 4
F F1B 0.3743(9) 0.5529(11) 0.2303(10) 0.0670(5) Uiso d 0.3333 C 4
F F2B 0.3353(7) 0.6633(9) 0.1540(8) 0.0670(5) Uiso d 0.3333 C 4
F F3B 0.4753(8) 0.7007(8) 0.1577(8) 0.0670(5) Uiso d 0.3333 C 4
F F4B 0.5110(7) 0.5810(9) 0.2381(8) 0.0670(5) Uiso d 0.3333 C 4
F F5B 0.4312(8) 0.5591(9) 0.1211(9) 0.0670(5) Uiso d 0.3333 C 4
F F6B 0.4290(9) 0.6817(9) 0.2777(9) 0.0670(5) Uiso d 0.3333 C 4
P P2A 0.01085(12) 0.34258(13) 0.37053(11) 0.0515(5) Uani d 0.6667 D 5
F F7A -0.0799(4) 0.3052(5) 0.3288(4) 0.0670(5) Uiso d 0.6667 D 5
F F8A 0.0523(6) 0.2825(6) 0.3097(6) 0.0670(5) Uiso d 0.6667 D 5
F F9A 0.1001(4) 0.3682(4) 0.4138(4) 0.0670(5) Uiso d 0.6667 D 5
F F10A -0.0116(4) 0.4151(5) 0.4360(4) 0.0670(5) Uiso d 0.6667 D 5
F F11A -0.0065(4) 0.4169(4) 0.3052(4) 0.0670(5) Uiso d 0.6667 D 5
F F12A 0.0152(4) 0.2618(5) 0.4337(5) 0.0670(5) Uiso d 0.6667 D 5
P P2B 0.01085(12) 0.34258(13) 0.37053(11) 0.0515(5) Uani d 0.3333 E 6
F F7B -0.0657(7) 0.3666(9) 0.3129(7) 0.0670(5) Uiso d 0.3333 E 6
F F8B 0.0417(11) 0.2716(10) 0.3099(11) 0.0670(5) Uiso d 0.3333 E 6
F F9B 0.1034(7) 0.3303(9) 0.4304(8) 0.0670(5) Uiso d 0.3333 E 6
F F10B -0.0470(9) 0.3850(9) 0.4251(9) 0.0670(5) Uiso d 0.3333 E 6
F F11B 0.0566(8) 0.4202(8) 0.3231(8) 0.0670(5) Uiso d 0.3333 E 6
F F12B -0.0136(8) 0.2662(9) 0.4254(9) 0.0670(5) Uiso d 0.3333 E 6
O O1W 0.5185(7) 0.3890(7) 0.5830(7) 0.0411(19) Uiso d 0.4 F 8
O O2W 0.5228(8) 0.4277(8) 0.5626(8) 0.0411(19) Uiso d 0.35 F 8
O O3W 0.5531(17) 0.4242(18) 0.5175(17) 0.0411(19) Uiso d 0.15 F 8
O O4W 0.637(3) 0.350(3) 0.392(3) 0.0411(19) Uiso d 0.1 G 8

loop_
_atom_site_aniso_label
_atom_site_aniso_U_11
_atom_site_aniso_U_22
_atom_site_aniso_U_33
_atom_site_aniso_U_12
_atom_site_aniso_U_13
_atom_site_aniso_U_23
Mn1 0.0196(4) 0.0389(5) 0.0244(4) -0.0075(3) 0.0051(3) -0.0017(3)
C1 0.030(3) 0.046(3) 0.029(3) -0.003(2) 0.009(2) 0.000(2)
C2 0.036(3) 0.072(4) 0.018(3) 0.001(3) 0.009(2) 0.000(3)
C3 0.037(3) 0.070(4) 0.020(3) 0.003(3) 0.003(2) -0.007(3)
C4 0.025(3) 0.057(4) 0.028(3) -0.002(3) 0.002(2) 0.002(3)
C5 0.022(2) 0.027(3) 0.025(3) -0.001(2) 0.002(2) 0.000(2)
C6 0.022(2) 0.028(3) 0.022(2) -0.002(2) 0.004(2) 0.000(2)
C7 0.022(2) 0.038(3) 0.026(3) 0.000(2) 0.000(2) 0.002(2)
C8 0.020(2) 0.033(3) 0.032(3) 0.002(2) 0.004(2) 0.001(2)
C9 0.025(3) 0.035(3) 0.026(3) -0.006(2) 0.008(2) 0.001(2)
C10 0.023(2) 0.031(3) 0.023(3) -0.002(2) 0.004(2) -0.003(2)
C11 0.023(3) 0.044(3) 0.022(3) -0.006(2) 0.002(2) -0.002(2)
C12 0.026(3) 0.060(4) 0.027(3) -0.012(3) 0.008(2) -0.004(3)
C13 0.040(3) 0.066(4) 0.026(3) -0.008(3) 0.006(3) -0.002(3)
C14 0.030(3) 0.064(4) 0.027(3) -0.004(3) 0.000(2) -0.002(3)
C15 0.028(3) 0.054(4) 0.026(3) -0.012(3) 0.004(2) 0.002(3)
C16 0.023(3) 0.086(5) 0.047(4) 0.000(3) 0.001(3) 0.009(4)
C17 0.022(3) 0.088(5) 0.043(4) -0.003(3) 0.002(3) 0.011(3)
C18 0.020(3) 0.036(3) 0.039(3) 0.004(2) 0.007(2) 0.003(2)
C19 0.028(3) 0.074(5) 0.045(4) -0.002(3) 0.008(3) 0.004(3)
C20 0.036(4) 0.087(5) 0.054(4) -0.014(4) 0.020(3) -0.002(4)
N1 0.024(2) 0.033(2) 0.027(2) -0.0025(18) 0.0052(18) -0.0021(19)
N2 0.021(2) 0.034(2) 0.026(2) -0.0023(18) 0.0061(17) 0.0006(18)
N3 0.021(2) 0.040(3) 0.025(2) -0.0082(19) 0.0018(17) -0.0023(19)
N4 0.022(2) 0.069(4) 0.054(3) 0.000(2) 0.005(2) 0.000(3)
C21 0.023(3) 0.042(3) 0.024(3) 0.000(3) -0.001(4) 0.006(2)
C22 0.033(4) 0.044(4) 0.041(4) 0.005(3) 0.002(5) 0.006(3)
C23 0.041(5) 0.036(4) 0.071(5) -0.003(3) -0.002(5) 0.004(3)
C24 0.027(4) 0.050(4) 0.056(4) -0.007(3) 0.002(5) 0.002(4)
C25 0.022(3) 0.038(3) 0.029(3) -0.010(2) 0.002(3) 0.000(3)
C26 0.024(3) 0.045(4) 0.024(3) -0.012(3) 0.004(3) -0.002(3)
C27 0.026(3) 0.043(4) 0.032(5) -0.009(3) 0.007(3) -0.001(3)
C29 0.019(3) 0.048(4) 0.034(5) -0.004(3) 0.006(3) -0.008(3)
C30 0.019(3) 0.042(3) 0.028(3) -0.006(2) 0.007(3) -0.005(3)
C31 0.018(2) 0.045(3) 0.023(3) -0.002(2) 0.004(2) -0.002(3)
C32 0.022(3) 0.047(4) 0.043(5) -0.005(3) 0.009(3) -0.012(4)
C33 0.029(3) 0.050(4) 0.038(5) 0.002(3) 0.005(3) -0.012(3)
C34 0.041(3) 0.034(3) 0.042(7) -0.009(3) 0.005(3) -0.010(4)
C35 0.027(3) 0.045(4) 0.040(4) -0.005(3) 0.011(3) -0.002(4)
N5 0.024(3) 0.035(3) 0.022(2) -0.003(2) 0.004(3) -0.001(2)
N6 0.018(2) 0.036(3) 0.027(2) -0.005(2) 0.006(2) -0.002(2)
N7 0.018(2) 0.039(3) 0.028(5) -0.0029(19) 0.005(2) -0.002(3)
C28 0.023(3) 0.038(4) 0.028(4) -0.007(3) 0.007(3) 0.001(3)
C36 0.040(5) 0.064(6) 0.061(6) -0.015(4) 0.012(4) 0.012(4)
C37 0.025(3) 0.052(4) 0.054(4) -0.010(3) 0.004(3) 0.005(4)
C38 0.024(3) 0.047(4) 0.038(4) -0.010(3) 0.006(3) -0.007(3)
C39 0.031(4) 0.052(4) 0.045(4) -0.010(3) 0.006(3) -0.006(3)
C40 0.026(3) 0.058(5) 0.050(4) -0.003(3) -0.001(3) -0.014(4)
N8 0.027(3) 0.057(4) 0.067(4) -0.011(3) 0.008(3) -0.004(4)
C121 0.023(3) 0.042(3) 0.024(3) 0.000(3) -0.001(4) 0.006(2)
C122 0.033(4) 0.044(4) 0.041(4) 0.005(3) 0.002(5) 0.006(3)
C123 0.041(5) 0.036(4) 0.071(5) -0.003(3) -0.002(5) 0.004(3)
C124 0.027(4) 0.050(4) 0.056(4) -0.007(3) 0.002(5) 0.002(4)
C125 0.022(3) 0.038(3) 0.029(3) -0.010(2) 0.002(3) 0.000(3)
C126 0.024(3) 0.045(4) 0.024(3) -0.012(3) 0.004(3) -0.002(3)
C127 0.026(3) 0.043(4) 0.032(5) -0.009(3) 0.007(3) -0.001(3)
C129 0.019(3) 0.048(4) 0.034(5) -0.004(3) 0.006(3) -0.008(3)
C130 0.019(3) 0.042(3) 0.028(3) -0.006(2) 0.007(3) -0.005(3)
C131 0.018(2) 0.045(3) 0.023(3) -0.002(2) 0.004(2) -0.002(3)
C132 0.022(3) 0.047(4) 0.043(5) -0.005(3) 0.009(3) -0.012(4)
C133 0.029(3) 0.050(4) 0.038(5) 0.002(3) 0.005(3) -0.012(3)
C134 0.041(3) 0.034(3) 0.042(7) -0.009(3) 0.005(3) -0.010(4)
C135 0.027(3) 0.045(4) 0.040(4) -0.005(3) 0.011(3) -0.002(4)
N105 0.024(3) 0.035(3) 0.022(2) -0.003(2) 0.004(3) -0.001(2)
N106 0.018(2) 0.036(3) 0.027(2) -0.005(2) 0.006(2) -0.002(2)
N107 0.018(2) 0.039(3) 0.028(5) -0.0029(19) 0.005(2) -0.002(3)
P1A 0.0462(10) 0.0529(11) 0.0672(12) -0.0157(8) 0.0263(9) -0.0193(9)
P1B 0.0462(10) 0.0529(11) 0.0672(12) -0.0157(8) 0.0263(9) -0.0193(9)
P2A 0.0512(10) 0.0674(12) 0.0375(9) 0.0224(9) 0.0124(8) 0.0119(8)
P2B 0.0512(10) 0.0674(12) 0.0375(9) 0.0224(9) 0.0124(8) 0.0119(8)

loop_
_atom_type_symbol
_atom_type_description
_atom_type_scat_dispersion_real
_atom_type_scat_dispersion_imag
_atom_type_scat_source
C C 0.0033 0.0016 'International Tables Vol C Tables 4.2.6.8 and 6.1.1.4'
H H 0.0000 0.0000 'International Tables Vol C Tables 4.2.6.8 and 6.1.1.4'
N N 0.0061 0.0033 'International Tables Vol C Tables 4.2.6.8 and 6.1.1.4'
F F 0.0171 0.0103 'International Tables Vol C Tables 4.2.6.8 and 6.1.1.4'
P P 0.1023 0.0942 'International Tables Vol C Tables 4.2.6.8 and 6.1.1.4'
Mn Mn 0.3368 0.7283 'International Tables Vol C Tables 4.2.6.8 and 6.1.1.4'
O O 0.0106 0.0060 'International Tables Vol C Tables 4.2.6.8 and 6.1.1.4'

loop_
_geom_angle_atom_site_label_1
_geom_angle_atom_site_label_2
_geom_angle_atom_site_label_3
_geom_angle
_geom_angle_publ_flag
N1 Mn1 N2 72.37(15) yes
N1 Mn1 N3 143.36(15) yes
N1 Mn1 N5 99.8(3) yes
N1 Mn1 N6 111.3(3) yes
N1 Mn1 N7 92.2(4) yes
N2 Mn1 N3 72.21(15) yes
N2 Mn1 N5 97.87(16) yes
N2 Mn1 N6 169.95(18) yes
N2 Mn1 N7 117.68(17) yes
N3 Mn1 N5 94.0(3) yes
N3 Mn1 N6 105.2(3) yes
N3 Mn1 N7 96.0(4) yes
N5 Mn1 N6 72.45(17) yes
N5 Mn1 N7 144.44(17) yes
N6 Mn1 N7 71.99(17) yes
N107 Mn1 N106 77.6(5) ?
N107 Mn1 N2 118.8(4) ?
N106 Mn1 N2 163.6(3) ?
N107 Mn1 N1 89(2) ?
N106 Mn1 N1 110.1(14) ?
N107 Mn1 N3 100(3) ?
N106 Mn1 N3 106.5(14) ?
N107 Mn1 N105 149.2(10) ?
N106 Mn1 N105 72.0(3) ?
N2 Mn1 N105 91.6(3) ?
N1 Mn1 N105 96.8(16) ?
N3 Mn1 N105 93.3(17) ?
N1 C1 C2 122.4(5) ?
N1 C1 H1 118.8 ?
C2 C1 H1 118.8 ?
C1 C2 C3 118.8(5) ?
C1 C2 H2 120.6 ?
C3 C2 H2 120.6 ?
C4 C3 C2 119.2(5) ?
C4 C3 H3 120.4 ?
C2 C3 H3 120.4 ?
C3 C4 C5 119.5(5) ?
C3 C4 H4 120.3 ?
C5 C4 H4 120.3 ?
N1 C5 C4 121.0(5) ?
N1 C5 C6 114.9(4) ?
C4 C5 C6 124.1(4) ?
N2 C6 C7 121.0(4) ?
N2 C6 C5 114.7(4) ?
C7 C6 C5 124.2(4) ?
C8 C7 C6 119.9(5) ?
C8 C7 H7 120.1 ?
C6 C7 H7 120.1 ?
C7 C8 C9 118.2(5) ?
C7 C8 C18 121.8(5) ?
C9 C8 C18 120.0(5) ?
C10 C9 C8 119.3(5) ?
C10 C9 H9 120.4 ?
C8 C9 H9 120.4 ?
N2 C10 C9 121.8(5) ?
N2 C10 C11 114.1(4) ?
C9 C10 C11 124.0(5) ?
N3 C11 C12 121.4(5) ?
N3 C11 C10 115.9(4) ?
C12 C11 C10 122.7(5) ?
C13 C12 C11 118.9(5) ?
C13 C12 H12 120.6 ?
C11 C12 H12 120.6 ?
C12 C13 C14 119.9(5) ?
C12 C13 H13 120.0 ?
C14 C13 H13 120.0 ?
C13 C14 C15 118.0(5) ?
C13 C14 H14 121.0 ?
C15 C14 H14 121.0 ?
N3 C15 C14 122.3(5) ?
N3 C15 H15 118.8 ?
C14 C15 H15 118.8 ?
N4 C16 C17 124.0(6) ?
N4 C16 H16 118.0 ?
C17 C16 H16 118.0 ?
C18 C17 C16 120.1(6) ?
C18 C17 H17 119.9 ?
C16 C17 H17 119.9 ?
C19 C18 C17 115.9(5) ?
C19 C18 C8 121.3(5) ?
C17 C18 C8 122.5(5) ?
C18 C19 C20 120.0(6) ?
C18 C19 H19 120.0 ?
C20 C19 H19 120.0 ?
N4 C20 C19 123.5(6) ?
N4 C20 H20 118.3 ?
C19 C20 H20 118.3 ?
C1 N1 C5 119.0(4) ?
C1 N1 Mn1 123.2(4) ?
C5 N1 Mn1 117.7(3) ?
C6 N2 C10 119.9(4) ?
C6 N2 Mn1 119.6(3) ?
C10 N2 Mn1 120.2(3) ?
C15 N3 C11 119.4(4) ?
C15 N3 Mn1 123.8(3) ?
C11 N3 Mn1 116.8(3) ?
C16 N4 C20 116.4(5) ?
N5 C21 C22 123.4(5) ?
N5 C21 H21 118.3 ?
C22 C21 H21 118.3 ?
C21 C22 C23 118.0(6) ?
C21 C22 H22 121.0 ?
C23 C22 H22 121.0 ?
C22 C23 C24 119.6(6) ?
C22 C23 H23 120.2 ?
C24 C23 H23 120.2 ?
C23 C24 C25 119.7(6) ?
C23 C24 H24 120.2 ?
C25 C24 H24 120.2 ?
N5 C25 C24 120.8(5) ?
N5 C25 C26 116.0(5) ?
C24 C25 C26 123.2(5) ?
N6 C26 C27 120.5(6) ?
N6 C26 C25 114.9(4) ?
C27 C26 C25 124.5(5) ?
C26 C27 C28 119.4(6) ?
C26 C27 H27 120.3 ?
C28 C27 H27 120.3 ?
C28 C29 C30 118.9(6) ?
C28 C29 H29 120.5 ?
C30 C29 H29 120.5 ?
N6 C30 C29 121.1(5) ?
N6 C30 C31 115.7(4) ?
C29 C30 C31 123.2(5) ?
N7 C31 C32 121.7(5) ?
N7 C31 C30 115.0(5) ?
C32 C31 C30 123.2(5) ?
C33 C32 C31 118.8(5) ?
C33 C32 H32 120.6 ?
C31 C32 H32 120.6 ?
C32 C33 C34 119.7(6) ?
C32 C33 H33 120.1 ?
C34 C33 H33 120.1 ?
C35 C34 C33 118.7(6) ?
C35 C34 H34 120.7 ?
C33 C34 H34 120.7 ?
N7 C35 C34 123.1(5) ?
N7 C35 H35 118.4 ?
C34 C35 H35 118.4 ?
C21 N5 C25 118.6(5) ?
C21 N5 Mn1 124.3(4) ?
C25 N5 Mn1 117.1(4) ?
C30 N6 C26 120.8(4) ?
C30 N6 Mn1 119.5(3) ?
C26 N6 Mn1 119.6(4) ?
C35 N7 C31 118.0(5) ?
C35 N7 Mn1 124.3(4) ?
C31 N7 Mn1 117.6(4) ?
C29 C28 C27 119.1(6) ?
C29 C28 C38 118.6(6) ?
C27 C28 C38 122.3(6) ?
N8 C36 C37 124.3(9) ?
N8 C36 H36 117.9 ?
C37 C36 H36 117.9 ?
C38 C37 C36 118.0(7) ?
C38 C37 H37 121.0 ?
C36 C37 H37 121.0 ?
C37 C38 C39 118.7(6) ?
C37 C38 C28 121.9(7) ?
C39 C38 C28 119.4(6) ?
C40 C39 C38 118.5(7) ?
C40 C39 H39 120.7 ?
C38 C39 H39 120.7 ?
N8 C40 C39 123.9(7) ?
N8 C40 H40 118.1 ?
C39 C40 H40 118.1 ?
C36 N8 C40 116.5(7) ?
N105 C121 C122 123.4(6) ?
N105 C121 H121 118.3 ?
C122 C121 H121 118.3 ?
C121 C122 C123 118.0(6) ?
C121 C122 H122 121.0 ?
C123 C122 H122 121.0 ?
C122 C123 C124 119.6(7) ?
C122 C123 H123 120.2 ?
C124 C123 H123 120.2 ?
C123 C124 C125 119.6(6) ?
C123 C124 H124 120.2 ?
C125 C124 H124 120.2 ?
N105 C125 C124 120.7(6) ?
N105 C125 C126 116.0(5) ?
C124 C125 C126 123.2(5) ?
N106 C126 C127 120.5(6) ?
N106 C126 C125 114.9(5) ?
C127 C126 C125 124.5(6) ?
C126 C127 C128 123(2) ?
C126 C127 H127 118.4 ?
C128 C127 H127 118.4 ?
C130 C129 C128 120.8(19) ?
C130 C129 H129 119.6 ?
C128 C129 H129 119.6 ?
N106 C130 C129 121.0(6) ?
N106 C130 C131 115.7(4) ?
C129 C130 C131 123.2(6) ?
N107 C131 C132 121.7(5) ?
N107 C131 C130 115.0(5) ?
C132 C131 C130 123.2(5) ?
C133 C132 C131 118.8(5) ?
C133 C132 H132 120.6 ?
C131 C132 H132 120.6 ?
C132 C133 C134 119.7(6) ?
C132 C133 H133 120.2 ?
C134 C133 H133 120.2 ?
C135 C134 C133 118.6(6) ?
C135 C134 H134 120.7 ?
C133 C134 H134 120.7 ?
N107 C135 C134 123.1(6) ?
N107 C135 H135 118.5 ?
C134 C135 H135 118.5 ?
C121 N105 C125 118.6(5) ?
C121 N105 Mn1 128.0(5) ?
C125 N105 Mn1 113.4(4) ?
C130 N106 C126 120.8(5) ?
C130 N106 Mn1 115.5(5) ?
C126 N106 Mn1 123.7(5) ?
C135 N107 C131 118.0(5) ?
C135 N107 Mn1 125.5(13) ?
C131 N107 Mn1 115.6(6) ?
C127 C128 C138 125(3) ?
C127 C128 C129 114(3) ?
C138 C128 C129 121(3) ?
C137 C136 N108 120.0 ?
C137 C136 H136 120.0 ?
N108 C136 H136 120.0 ?
C136 C137 C138 120.0 ?
C136 C137 H137 120.0 ?
C138 C137 H137 120.0 ?
C139 C138 C137 120.0 ?
C139 C138 C128 118(2) ?
C137 C138 C128 122(2) ?
C140 C139 C138 120.0 ?
C140 C139 H139 120.0 ?
C138 C139 H139 120.0 ?
C139 C140 N108 120.0 ?
C139 C140 H140 120.0 ?
N108 C140 H140 120.0 ?
C140 N108 C136 120.0 ?
F4A P1A F1A 96.0(4) ?
F4A P1A F5A 90.4(4) ?
F1A P1A F5A 94.1(5) ?
F4A P1A F6A 91.7(4) ?
F1A P1A F6A 92.7(5) ?
F5A P1A F6A 172.7(4) ?
F4A P1A F2A 171.2(4) ?
F1A P1A F2A 92.8(4) ?
F5A P1A F2A 89.2(4) ?
F6A P1A F2A 87.7(4) ?
F4A P1A F3A 89.6(4) ?
F1A P1A F3A 173.9(4) ?
F5A P1A F3A 83.5(4) ?
F6A P1A F3A 89.5(4) ?
F2A P1A F3A 81.5(3) ?
F3B P1B F2B 98.1(7) ?
F3B P1B F5B 96.9(7) ?
F2B P1B F5B 97.7(7) ?
F3B P1B F1B 175.5(8) ?
F2B P1B F1B 85.5(7) ?
F5B P1B F1B 85.3(9) ?
F3B P1B F6B 89.6(7) ?
F2B P1B F6B 94.7(7) ?
F5B P1B F6B 165.0(8) ?
F1B P1B F6B 87.3(9) ?
F3B P1B F4B 90.3(7) ?
F2B P1B F4B 171.3(7) ?
F5B P1B F4B 83.5(7) ?
F1B P1B F4B 86.0(7) ?
F6B P1B F4B 82.9(7) ?
F9A P2A F11A 100.5(4) ?
F9A P2A F8A 88.8(4) ?
F11A P2A F8A 91.9(4) ?
F9A P2A F12A 87.5(4) ?
F11A P2A F12A 171.9(4) ?
F8A P2A F12A 89.2(4) ?
F9A P2A F7A 173.8(4) ?
F11A P2A F7A 85.1(4) ?
F8A P2A F7A 88.5(4) ?
F12A P2A F7A 86.9(4) ?
F9A P2A F10A 79.3(4) ?
F11A P2A F10A 85.8(4) ?
F8A P2A F10A 167.3(4) ?
F12A P2A F10A 94.8(4) ?
F7A P2A F10A 103.7(4) ?
F7B P2B F10B 75.3(7) ?
F7B P2B F12B 107.1(7) ?
F10B P2B F12B 75.1(8) ?
F7B P2B F8B 94.6(9) ?
F10B P2B F8B 157.7(8) ?
F12B P2B F8B 89.4(8) ?
F7B P2B F11B 84.9(7) ?
F10B P2B F11B 109.5(7) ?
F12B P2B F11B 168.1(7) ?
F8B P2B F11B 89.0(7) ?
F7B P2B F9B 170.8(7) ?
F10B P2B F9B 105.9(7) ?
F12B P2B F9B 82.0(6) ?
F8B P2B F9B 87.3(8) ?
F11B P2B F9B 86.1(7) ?
O1W O2W O3W 116(3) ?

loop_
_geom_bond_atom_site_label_1
_geom_bond_atom_site_label_2
_geom_bond_distance
_geom_bond_publ_flag
Mn1 N1 2.231(4) yes
Mn1 N2 2.193(4) yes
Mn1 N3 2.268(4) yes
Mn1 N5 2.259(5) yes
Mn1 N6 2.212(4) yes
Mn1 N7 2.260(5) yes
Mn1 N105 2.373(11) ?
Mn1 N106 2.107(10) ?
Mn1 N107 2.090(16) ?
C1 N1 1.343(7) ?
C1 C2 1.371(8) ?
C1 H1 0.9500 ?
C2 C3 1.387(8) ?
C2 H2 0.9500 ?
C3 C4 1.374(8) ?
C3 H3 0.9500 ?
C4 C5 1.388(7) ?
C4 H4 0.9500 ?
C5 N1 1.352(6) ?
C5 C6 1.484(7) ?
C6 N2 1.338(6) ?
C6 C7 1.388(7) ?
C7 C8 1.388(7) ?
C7 H7 0.9500 ?
C8 C9 1.393(7) ?
C8 C18 1.487(7) ?
C9 C10 1.380(7) ?
C9 H9 0.9500 ?
C10 N2 1.343(6) ?
C10 C11 1.489(7) ?
C11 N3 1.346(6) ?
C11 C12 1.389(7) ?
C12 C13 1.378(8) ?
C12 H12 0.9500 ?
C13 C14 1.385(8) ?
C13 H13 0.9500 ?
C14 C15 1.393(8) ?
C14 H14 0.9500 ?
C15 N3 1.334(7) ?
C15 H15 0.9500 ?
C16 N4 1.315(8) ?
C16 C17 1.381(8) ?
C16 H16 0.9500 ?
C17 C18 1.380(8) ?
C17 H17 0.9500 ?
C18 C19 1.376(8) ?
C19 C20 1.393(8) ?
C19 H19 0.9500 ?
C20 N4 1.322(9) ?
C20 H20 0.9500 ?
C21 N5 1.336(7) ?
C21 C22 1.372(8) ?
C21 H21 0.9500 ?
C22 C23 1.377(9) ?
C22 H22 0.9500 ?
C23 C24 1.377(9) ?
C23 H23 0.9500 ?
C24 C25 1.380(9) ?
C24 H24 0.9500 ?
C25 N5 1.356(6) ?
C25 C26 1.481(8) ?
C26 N6 1.348(7) ?
C26 C27 1.382(7) ?
C27 C28 1.391(10) ?
C27 H27 0.9500 ?
C29 C28 1.386(10) ?
C29 C30 1.391(7) ?
C29 H29 0.9500 ?
C30 N6 1.336(7) ?
C30 C31 1.477(8) ?
C31 N7 1.351(6) ?
C31 C32 1.391(8) ?
C32 C33 1.374(9) ?
C32 H32 0.9500 ?
C33 C34 1.375(8) ?
C33 H33 0.9500 ?
C34 C35 1.368(9) ?
C34 H34 0.9500 ?
C35 N7 1.343(7) ?
C35 H35 0.9500 ?
C28 C38 1.496(9) ?
C36 N8 1.328(11) ?
C36 C37 1.402(12) ?
C36 H36 0.9500 ?
C37 C38 1.373(10) ?
C37 H37 0.9500 ?
C38 C39 1.394(10) ?
C39 C40 1.384(9) ?
C39 H39 0.9500 ?
C40 N8 1.336(10) ?
C40 H40 0.9500 ?
C121 N105 1.336(7) ?
C121 C122 1.372(8) ?
C121 H121 0.9500 ?
C122 C123 1.377(9) ?
C122 H122 0.9500 ?
C123 C124 1.377(9) ?
C123 H123 0.9500 ?
C124 C125 1.380(9) ?
C124 H124 0.9500 ?
C125 N105 1.356(7) ?
C125 C126 1.481(8) ?
C126 N106 1.348(7) ?
C126 C127 1.382(7) ?
C127 C128 1.40(5) ?
C127 H127 0.9500 ?
C129 C130 1.391(7) ?
C129 C128 1.47(5) ?
C129 H129 0.9500 ?
C130 N106 1.336(7) ?
C130 C131 1.478(8) ?
C131 N107 1.351(6) ?
C131 C132 1.391(8) ?
C132 C133 1.374(9) ?
C132 H132 0.9500 ?
C133 C134 1.375(8) ?
C133 H133 0.9500 ?
C134 C135 1.368(9) ?
C134 H134 0.9500 ?
C135 N107 1.343(7) ?
C135 H135 0.9500 ?
C128 C138 1.46(5) ?
C136 C137 1.3900 ?
C136 N108 1.3900 ?
C136 H136 0.9500 ?
C137 C138 1.3900 ?
C137 H137 0.9500 ?
C138 C139 1.3900 ?
C139 C140 1.3900 ?
C139 H139 0.9500 ?
C140 N108 1.3900 ?
C140 H140 0.9500 ?
P1A F4A 1.544(6) ?
P1A F1A 1.564(7) ?
P1A F5A 1.582(7) ?
P1A F6A 1.583(7) ?
P1A F2A 1.656(7) ?
P1A F3A 1.669(7) ?
P1B F3B 1.542(11) ?
P1B F2B 1.550(11) ?
P1B F5B 1.581(11) ?
P1B F1B 1.611(11) ?
P1B F6B 1.656(14) ?
P1B F4B 1.679(11) ?
P2A F9A 1.558(7) ?
P2A F11A 1.565(6) ?
P2A F8A 1.593(7) ?
P2A F12A 1.616(7) ?
P2A F7A 1.627(7) ?
P2A F10A 1.636(7) ?
P2B F7B 1.484(11) ?
P2B F10B 1.549(14) ?
P2B F12B 1.573(11) ?
P2B F8B 1.615(12) ?
P2B F11B 1.668(11) ?
P2B F9B 1.670(11) ?
O1W O2W 0.693(13) ?
O1W O3W 1.41(3) ?
O2W O3W 0.96(3) ?

loop_
_geom_hbond_atom_site_label_D
_geom_hbond_atom_site_label_H
_geom_hbond_atom_site_label_A
_geom_hbond_site_symmetry_A
_geom_hbond_distance_DH
_geom_hbond_distance_HA
_geom_hbond_distance_DA
_geom_hbond_angle_DHA
C12 H12 F5A 3_665 0.95 2.50 3.422(9) 164
C15 H15 F12A 4_565 0.95 2.46 3.305(9) 149
C16 H16 F7A 1_655 0.95 2.38 3.289(9) 160
C19 H19 F5A 3_665 0.95 2.41 3.328(10) 162
C29 H29 N4 1_455 0.95 2.35 3.270(8) 163

loop_
_geom_torsion_atom_site_label_1
_geom_torsion_atom_site_label_2
_geom_torsion_atom_site_label_3
_geom_torsion_atom_site_label_4
_geom_torsion
N1 C1 C2 C3 -1.5(10)
C1 C2 C3 C4 1.1(10)
C2 C3 C4 C5 0.1(10)
C3 C4 C5 N1 -1.1(9)
C3 C4 C5 C6 177.0(5)
N1 C5 C6 N2 2.3(7)
C4 C5 C6 N2 -175.9(5)
N1 C5 C6 C7 179.3(5)
C4 C5 C6 C7 1.1(8)
N2 C6 C7 C8 -0.7(8)
C5 C6 C7 C8 -177.5(5)
C6 C7 C8 C9 -0.3(8)
C6 C7 C8 C18 178.3(5)
C7 C8 C9 C10 1.2(8)
C18 C8 C9 C10 -177.5(5)
C8 C9 C10 N2 -1.2(8)
C8 C9 C10 C11 175.0(5)
N2 C10 C11 N3 -5.8(7)
C9 C10 C11 N3 177.8(5)
N2 C10 C11 C12 172.5(5)
C9 C10 C11 C12 -3.9(9)
N3 C11 C12 C13 1.9(9)
C10 C11 C12 C13 -176.3(6)
C11 C12 C13 C14 -2.0(10)
C12 C13 C14 C15 0.7(10)
C13 C14 C15 N3 0.6(10)
N4 C16 C17 C18 -1.4(12)
C16 C17 C18 C19 -1.5(10)
C16 C17 C18 C8 -176.6(6)
C7 C8 C18 C19 -155.2(6)
C9 C8 C18 C19 23.4(8)
C7 C8 C18 C17 19.7(9)
C9 C8 C18 C17 -161.7(6)
C17 C18 C19 C20 2.1(10)
C8 C18 C19 C20 177.3(6)
C18 C19 C20 N4 0.1(12)
C2 C1 N1 C5 0.6(8)
C2 C1 N1 Mn1 178.4(5)
C4 C5 N1 C1 0.8(8)
C6 C5 N1 C1 -177.5(5)
C4 C5 N1 Mn1 -177.2(4)
C6 C5 N1 Mn1 4.5(6)
C7 C6 N2 C10 0.7(8)
C5 C6 N2 C10 177.8(5)
C7 C6 N2 Mn1 174.5(4)
C5 C6 N2 Mn1 -8.3(6)
C9 C10 N2 C6 0.2(8)
C11 C10 N2 C6 -176.3(5)
C9 C10 N2 Mn1 -173.6(4)
C11 C10 N2 Mn1 9.9(6)
C14 C15 N3 C11 -0.7(9)
C14 C15 N3 Mn1 177.6(5)
C12 C11 N3 C15 -0.6(9)
C10 C11 N3 C15 177.7(5)
C12 C11 N3 Mn1 -179.0(5)
C10 C11 N3 Mn1 -0.6(6)
C17 C16 N4 C20 3.5(12)
C19 C20 N4 C16 -2.9(11)
N5 C21 C22 C23 -0.4(18)
C21 C22 C23 C24 0.0(16)
C22 C23 C24 C25 0.4(16)
C23 C24 C25 N5 -0.5(15)
C23 C24 C25 C26 177.4(10)
N5 C25 C26 N6 -0.8(10)
C24 C25 C26 N6 -178.7(9)
N5 C25 C26 C27 177.2(9)
C24 C25 C26 C27 -0.7(12)
N6 C26 C27 C28 3.6(12)
C25 C26 C27 C28 -174.3(7)
C28 C29 C30 N6 2.5(11)
C28 C29 C30 C31 -178.7(7)
N6 C30 C31 N7 3.5(10)
C29 C30 C31 N7 -175.4(9)
N6 C30 C31 C32 -173.7(9)
C29 C30 C31 C32 7.4(13)
N7 C31 C32 C33 0.9(13)
C30 C31 C32 C33 177.9(9)
C31 C32 C33 C34 -0.3(13)
C32 C33 C34 C35 -0.2(16)
C33 C34 C35 N7 0(2)
C22 C21 N5 C25 0.4(17)
C22 C21 N5 Mn1 -177.3(10)
C24 C25 N5 C21 0.0(14)
C26 C25 N5 C21 -177.9(9)
C24 C25 N5 Mn1 177.9(8)
C26 C25 N5 Mn1 -0.1(10)
C29 C30 N6 C26 -2.3(12)
C31 C30 N6 C26 178.8(8)
C29 C30 N6 Mn1 173.7(7)
C31 C30 N6 Mn1 -5.2(9)
C27 C26 N6 C30 -0.7(12)
C25 C26 N6 C30 177.3(7)
C27 C26 N6 Mn1 -176.8(7)
C25 C26 N6 Mn1 1.3(10)
C34 C35 N7 C31 0(2)
C34 C35 N7 Mn1 -177.4(15)
C32 C31 N7 C35 -1.0(15)
C30 C31 N7 C35 -178.2(12)
C32 C31 N7 Mn1 177.0(9)
C30 C31 N7 Mn1 -0.3(10)
C30 C29 C28 C27 0.4(10)
C30 C29 C28 C38 -179.3(7)
C26 C27 C28 C29 -3.3(11)
C26 C27 C28 C38 176.4(7)
N8 C36 C37 C38 1.3(13)
C36 C37 C38 C39 -1.7(11)
C36 C37 C38 C28 176.3(7)
C29 C28 C38 C37 -135.8(8)
C27 C28 C38 C37 44.4(10)
C29 C28 C38 C39 42.1(9)
C27 C28 C38 C39 -137.6(7)
C37 C38 C39 C40 0.4(11)
C28 C38 C39 C40 -177.6(6)
C38 C39 C40 N8 1.6(11)
C37 C36 N8 C40 0.5(13)
C39 C40 N8 C36 -1.9(12)
N105 C121 C122 C123 1(11)
C121 C122 C123 C124 -3(8)
C122 C123 C124 C125 2(9)
C123 C124 C125 N105 1(8)
C123 C124 C125 C126 179(6)
N105 C125 C126 N106 2(5)
C124 C125 C126 N106 -175(5)
N105 C125 C126 C127 -175(5)
C124 C125 C126 C127 7(6)
N106 C126 C127 C128 3(7)
C125 C126 C127 C128 -180(4)
C128 C129 C130 N106 0(6)
C128 C129 C130 C131 -176(4)
N106 C130 C131 N107 -5(4)
C129 C130 C131 N107 171(5)
N106 C130 C131 C132 171(5)
C129 C130 C131 C132 -13(5)
N107 C131 C132 C133 1(7)
C130 C131 C132 C133 -175(6)
C131 C132 C133 C134 -4(6)
C132 C133 C134 C135 4(9)
C133 C134 C135 N107 0(13)
C122 C121 N105 C125 2(11)
C122 C121 N105 Mn1 -177(6)
C124 C125 N105 C121 -3(7)
C126 C125 N105 C121 179(5)
C124 C125 N105 Mn1 176(5)
C126 C125 N105 Mn1 -2(5)
C129 C130 N106 C126 2(5)
C131 C130 N106 C126 178(4)
C129 C130 N106 Mn1 -177(4)
C131 C130 N106 Mn1 -1(4)
C127 C126 N106 C130 -3(6)
C125 C126 N106 C130 180(3)
C127 C126 N106 Mn1 176(4)
C125 C126 N106 Mn1 -1(5)
C134 C135 N107 C131 -3(11)
C134 C135 N107 Mn1 165(9)
C132 C131 N107 C135 3(8)
C130 C131 N107 C135 179(6)
C132 C131 N107 Mn1 -167(5)
C130 C131 N107 Mn1 9(5)
C126 C127 C128 C138 177(4)
C126 C127 C128 C129 -1(7)
C130 C129 C128 C127 0(6)
C130 C129 C128 C138 -179(4)
N108 C136 C137 C138 0.0
C136 C137 C138 C139 0.0
C136 C137 C138 C128 177(3)
C127 C128 C138 C139 -39(5)
C129 C128 C138 C139 140(4)
C127 C128 C138 C137 144(4)
C129 C128 C138 C137 -37(5)
C137 C138 C139 C140 0.0
C128 C138 C139 C140 -177(3)
C138 C139 C140 N108 0.0
C139 C140 N108 C136 0.0
C137 C136 N108 C140 0.0
